data_4027385
loop_
_publ_author_name
'Srinivasa Reddy Mothe'
'Sherman Jun Liang Lauw'
'Prasath Kothandaraman'
'Philip Wai Hong Chan'

_publ_section_title
;
 Br\/onsted Acid-Catalyzed Cycloisomerization of But-2-yne-1,4-diols with
 or without 1,3-Dicarbonyl Compounds to Tri- and Tetrasubstituted Furans
;
_journal_name_full 'Journal of Organic Chemistry'
_journal_page_first 6937
_journal_page_last 6947
_journal_paper_doi 10.1021/jo301093f
_journal_volume 77
_journal_year 2012
_chemical_formula_moiety 'C37 H24 Br2 O2'
_chemical_formula_sum 'C37 H24 Br2 O2'
_chemical_formula_weight 660.38
_chemical_name_systematic
; 
 ? 
;
_space_group_IT_number 2
_symmetry_cell_setting triclinic
_symmetry_space_group_name_Hall '-P 1'
_symmetry_space_group_name_H-M 'P -1'
_atom_sites_solution_hydrogens geom
_atom_sites_solution_primary direct
_atom_sites_solution_secondary difmap
_audit_creation_method SHELXL-97
_cell_angle_alpha 80.949(3)
_cell_angle_beta 86.310(2)
_cell_angle_gamma 78.412(2)
_cell_formula_units_Z 2
_cell_length_a 6.0736(2)
_cell_length_b 9.8371(4)
_cell_length_c 24.1530(11)
_cell_measurement_reflns_used 3980
_cell_measurement_temperature 103(2)
_cell_measurement_theta_max 26.27
_cell_measurement_theta_min 2.42
_cell_volume 1395.24(10)
_computing_cell_refinement 'Bruker SAINT'
_computing_data_collection 'Bruker APEX2'
_computing_data_reduction 'Bruker SAINT'
_computing_molecular_graphics 'Bruker SHELXTL'
_computing_publication_material 'Bruker SHELXTL'
_computing_structure_refinement 'SHELXL-97 (Sheldrick, 2008)'
_computing_structure_solution 'SHELXS-97 (Sheldrick, 2008)'
_diffrn_ambient_temperature 103(2)
_diffrn_measured_fraction_theta_full 0.994
_diffrn_measured_fraction_theta_max 0.994
_diffrn_measurement_device_type 'Bruker APEX-II CCD'
_diffrn_measurement_method '\f and \w scans'
_diffrn_radiation_monochromator graphite
_diffrn_radiation_source 'fine-focus sealed tube'
_diffrn_radiation_type MoK\a
_diffrn_radiation_wavelength 0.71073
_diffrn_reflns_av_R_equivalents 0.0598
_diffrn_reflns_av_sigmaI/netI 0.0755
_diffrn_reflns_limit_h_max 7
_diffrn_reflns_limit_h_min -8
_diffrn_reflns_limit_k_max 13
_diffrn_reflns_limit_k_min -13
_diffrn_reflns_limit_l_max 32
_diffrn_reflns_limit_l_min -32
_diffrn_reflns_number 24653
_diffrn_reflns_theta_full 28.39
_diffrn_reflns_theta_max 28.39
_diffrn_reflns_theta_min 1.71
_exptl_absorpt_coefficient_mu 2.939
_exptl_absorpt_correction_T_max 0.9436
_exptl_absorpt_correction_T_min 0.5910
_exptl_absorpt_correction_type multi-scan
_exptl_absorpt_process_details sadabs
_exptl_crystal_colour colourless
_exptl_crystal_density_diffrn 1.572
_exptl_crystal_description needle
_exptl_crystal_F_000 664
_exptl_crystal_size_max 0.20
_exptl_crystal_size_mid 0.06
_exptl_crystal_size_min 0.02
_refine_diff_density_max 0.519
_refine_diff_density_min -0.518
_refine_diff_density_rms 0.115
_refine_ls_extinction_method none
_refine_ls_goodness_of_fit_ref 1.052
_refine_ls_hydrogen_treatment constr
_refine_ls_matrix_type full
_refine_ls_number_parameters 370
_refine_ls_number_reflns 6934
_refine_ls_number_restraints 0
_refine_ls_restrained_S_all 1.052
_refine_ls_R_factor_all 0.0773
_refine_ls_R_factor_gt 0.0393
_refine_ls_shift/su_max 0.001
_refine_ls_shift/su_mean 0.000
_refine_ls_structure_factor_coef Fsqd
_refine_ls_weighting_details 'calc w=1/[\s^2^(Fo^2^)+(0.0173P)^2^+2.3342P] where P=(Fo^2^+2Fc^2^)/3'
_refine_ls_weighting_scheme calc
_refine_ls_wR_factor_gt 0.0663
_refine_ls_wR_factor_ref 0.0900
_reflns_number_gt 4766
_reflns_number_total 6934
_reflns_threshold_expression >2sigma(I)
_cod_data_source_file jo301093f_si_001.cif
_cod_data_source_block chan164
_cod_database_code 4027385

loop_
_symmetry_equiv_pos_as_xyz
'x, y, z'
'-x, -y, -z'

loop_
_atom_site_label
_atom_site_type_symbol
_atom_site_fract_x
_atom_site_fract_y
_atom_site_fract_z
_atom_site_U_iso_or_equiv
_atom_site_adp_type
_atom_site_occupancy
_atom_site_symmetry_multiplicity
_atom_site_calc_flag
_atom_site_refinement_flags
Br1 Br -0.45361(6) 0.72345(4) 0.328424(16) 0.02142(10) Uani 1 1 d .
Br2 Br 0.71903(7) 0.72825(4) -0.015706(16) 0.02590(11) Uani 1 1 d .
C1 C 0.0697(6) 0.0641(3) 0.22731(14) 0.0144(7) Uani 1 1 d .
C2 C 0.2130(5) 0.1538(3) 0.23069(14) 0.0139(7) Uani 1 1 d .
C3 C 0.2575(5) 0.1413(3) 0.28937(14) 0.0132(7) Uani 1 1 d .
C4 C 0.1431(5) 0.0436(3) 0.31778(14) 0.0120(7) Uani 1 1 d .
C5 C 0.1266(5) -0.0247(3) 0.37563(14) 0.0129(7) Uani 1 1 d .
C6 C 0.2936(5) -0.0333(3) 0.41388(14) 0.0137(7) Uani 1 1 d .
H6 H 0.4202 0.0088 0.4026 0.016 Uiso 1 1 calc R
C7 C 0.2768(6) -0.1026(3) 0.46797(15) 0.0178(7) Uani 1 1 d .
H7 H 0.3907 -0.1069 0.4937 0.021 Uiso 1 1 calc R
C8 C 0.0937(6) -0.1658(3) 0.48470(15) 0.0187(8) Uani 1 1 d .
H8 H 0.0820 -0.2131 0.5219 0.022 Uiso 1 1 calc R
C9 C -0.0723(6) -0.1599(3) 0.44702(15) 0.0181(8) Uani 1 1 d .
H9 H -0.1968 -0.2040 0.4583 0.022 Uiso 1 1 calc R
C10 C -0.0568(6) -0.0900(3) 0.39317(15) 0.0162(7) Uani 1 1 d .
H10 H -0.1715 -0.0859 0.3677 0.019 Uiso 1 1 calc R
C11 C -0.0503(6) 0.0306(3) 0.18228(14) 0.0151(7) Uani 1 1 d .
C12 C -0.2372(6) -0.0336(3) 0.19524(15) 0.0180(8) Uani 1 1 d .
H12 H -0.2874 -0.0530 0.2332 0.022 Uiso 1 1 calc R
C13 C -0.3497(6) -0.0691(4) 0.15282(16) 0.0232(8) Uani 1 1 d .
H13 H -0.4740 -0.1146 0.1620 0.028 Uiso 1 1 calc R
C14 C -0.2810(7) -0.0382(4) 0.09731(16) 0.0269(9) Uani 1 1 d .
H14 H -0.3589 -0.0615 0.0683 0.032 Uiso 1 1 calc R
C15 C -0.0983(7) 0.0267(4) 0.08418(16) 0.0289(9) Uani 1 1 d .
H15 H -0.0523 0.0491 0.0460 0.035 Uiso 1 1 calc R
C16 C 0.0177(6) 0.0593(4) 0.12621(15) 0.0218(8) Uani 1 1 d .
H16 H 0.1451 0.1017 0.1167 0.026 Uiso 1 1 calc R
C17 C 0.4216(5) 0.2095(3) 0.31272(14) 0.0130(7) Uani 1 1 d .
C18 C 0.3478(5) 0.2932(3) 0.35953(14) 0.0123(7) Uani 1 1 d .
C19 C 0.1232(5) 0.3588(3) 0.36634(14) 0.0151(7) Uani 1 1 d .
H19 H 0.0123 0.3430 0.3434 0.018 Uiso 1 1 calc R
C20 C 0.0626(6) 0.4468(4) 0.40652(15) 0.0190(8) Uani 1 1 d .
H20 H -0.0895 0.4930 0.4105 0.023 Uiso 1 1 calc R
C21 C 0.2226(6) 0.4677(4) 0.44097(15) 0.0198(8) Uani 1 1 d .
H21 H 0.1804 0.5285 0.4684 0.024 Uiso 1 1 calc R
C22 C 0.4446(6) 0.4000(4) 0.43539(15) 0.0194(8) Uani 1 1 d .
H22 H 0.5534 0.4120 0.4598 0.023 Uiso 1 1 calc R
C23 C 0.5078(6) 0.3150(3) 0.39431(15) 0.0172(7) Uani 1 1 d .
H23 H 0.6609 0.2714 0.3898 0.021 Uiso 1 1 calc R
C24 C 0.2964(5) 0.2507(3) 0.18434(14) 0.0146(7) Uani 1 1 d .
H24 H 0.3930 0.2092 0.1565 0.018 Uiso 1 1 calc R
C25 C 0.2483(5) 0.3912(3) 0.17807(14) 0.0136(7) Uani 1 1 d .
C26 C 0.0810(5) 0.4712(3) 0.21499(14) 0.0138(7) Uani 1 1 d .
C27 C -0.1256(5) 0.4314(3) 0.22978(14) 0.0146(7) Uani 1 1 d .
H27 H -0.1587 0.3521 0.2164 0.018 Uiso 1 1 calc R
C28 C -0.2836(5) 0.5057(3) 0.26368(14) 0.0145(7) Uani 1 1 d .
H28 H -0.4240 0.4781 0.2733 0.017 Uiso 1 1 calc R
C29 C -0.2337(5) 0.6202(3) 0.28311(14) 0.0156(7) Uani 1 1 d .
C30 C -0.0297(5) 0.6625(3) 0.26946(14) 0.0151(7) Uani 1 1 d .
H30 H 0.0036 0.7405 0.2837 0.018 Uiso 1 1 calc R
C31 C 0.1237(5) 0.5892(3) 0.23493(14) 0.0148(7) Uani 1 1 d .
H31 H 0.2615 0.6196 0.2244 0.018 Uiso 1 1 calc R
C32 C 0.3622(5) 0.4746(3) 0.13151(14) 0.0136(7) Uani 1 1 d .
C33 C 0.5817(6) 0.4227(4) 0.11287(14) 0.0166(7) Uani 1 1 d .
H33 H 0.6597 0.3346 0.1305 0.020 Uiso 1 1 calc R
C34 C 0.6879(6) 0.4975(4) 0.06900(15) 0.0196(8) Uani 1 1 d .
H34 H 0.8365 0.4612 0.0566 0.023 Uiso 1 1 calc R
C35 C 0.5722(6) 0.6258(4) 0.04389(14) 0.0183(8) Uani 1 1 d .
C36 C 0.3557(6) 0.6800(4) 0.06104(15) 0.0209(8) Uani 1 1 d .
H36 H 0.2785 0.7680 0.0431 0.025 Uiso 1 1 calc R
C37 C 0.2522(6) 0.6045(3) 0.10480(15) 0.0187(8) Uani 1 1 d .
H37 H 0.1035 0.6419 0.1169 0.022 Uiso 1 1 calc R
O1 O 0.0289(4) -0.0041(2) 0.28005(9) 0.0127(5) Uani 1 1 d .
O2 O 0.6132(4) 0.1995(2) 0.29283(10) 0.0197(5) Uani 1 1 d .

loop_
_atom_site_aniso_label
_atom_site_aniso_U_11
_atom_site_aniso_U_22
_atom_site_aniso_U_33
_atom_site_aniso_U_23
_atom_site_aniso_U_13
_atom_site_aniso_U_12
Br1 0.01531(19) 0.01895(18) 0.0303(2) -0.00996(16) 0.00551(16) -0.00122(14)
Br2 0.0360(2) 0.0262(2) 0.0169(2) -0.00110(15) 0.00794(17) -0.01379(17)
C1 0.0167(18) 0.0110(16) 0.0133(17) -0.0012(13) 0.0013(14) 0.0014(13)
C2 0.0150(18) 0.0114(16) 0.0137(17) -0.0026(13) 0.0012(14) 0.0015(13)
C3 0.0137(17) 0.0102(15) 0.0147(17) -0.0041(13) 0.0011(14) 0.0011(13)
C4 0.0124(17) 0.0102(15) 0.0143(17) -0.0057(13) -0.0029(13) -0.0003(13)
C5 0.0137(17) 0.0106(16) 0.0126(17) -0.0012(13) 0.0019(14) 0.0008(13)
C6 0.0118(17) 0.0119(16) 0.0172(18) -0.0028(13) 0.0001(14) -0.0013(13)
C7 0.0201(19) 0.0164(17) 0.0169(18) -0.0048(14) -0.0024(15) -0.0010(14)
C8 0.025(2) 0.0150(17) 0.0132(18) 0.0003(14) 0.0044(15) 0.0001(15)
C9 0.0153(18) 0.0176(17) 0.022(2) -0.0050(15) 0.0064(15) -0.0045(14)
C10 0.0131(18) 0.0179(17) 0.0172(18) -0.0029(14) -0.0016(14) -0.0011(14)
C11 0.0175(18) 0.0122(16) 0.0153(18) -0.0045(13) -0.0040(14) 0.0007(14)
C12 0.0191(19) 0.0142(17) 0.0187(19) -0.0030(14) -0.0042(15) 0.0030(14)
C13 0.021(2) 0.0183(18) 0.032(2) -0.0083(16) -0.0089(17) -0.0010(15)
C14 0.034(2) 0.025(2) 0.023(2) -0.0109(17) -0.0125(18) 0.0023(17)
C15 0.040(3) 0.031(2) 0.017(2) -0.0059(17) -0.0063(18) -0.0047(19)
C16 0.026(2) 0.0216(19) 0.018(2) -0.0031(15) 0.0000(16) -0.0066(16)
C17 0.0149(18) 0.0074(15) 0.0153(17) 0.0011(13) -0.0019(14) -0.0004(13)
C18 0.0147(18) 0.0082(15) 0.0145(17) -0.0011(13) 0.0002(14) -0.0039(13)
C19 0.0125(17) 0.0163(17) 0.0154(18) -0.0006(14) -0.0018(14) -0.0015(14)
C20 0.0166(19) 0.0193(18) 0.020(2) -0.0030(15) 0.0020(15) -0.0015(15)
C21 0.026(2) 0.0172(18) 0.0173(19) -0.0054(15) 0.0018(16) -0.0061(15)
C22 0.020(2) 0.0219(19) 0.0183(19) -0.0044(15) -0.0060(15) -0.0066(15)
C23 0.0115(18) 0.0186(18) 0.0218(19) -0.0028(15) -0.0016(15) -0.0036(14)
C24 0.0163(18) 0.0166(17) 0.0111(17) -0.0039(13) 0.0013(14) -0.0024(14)
C25 0.0133(17) 0.0146(16) 0.0138(17) -0.0028(13) -0.0034(14) -0.0032(13)
C26 0.0143(18) 0.0109(16) 0.0140(17) 0.0017(13) -0.0034(14) 0.0011(13)
C27 0.0144(18) 0.0133(16) 0.0165(18) -0.0019(13) -0.0030(14) -0.0031(13)
C28 0.0095(17) 0.0161(17) 0.0174(18) 0.0022(14) -0.0022(14) -0.0046(13)
C29 0.0137(18) 0.0139(17) 0.0175(18) -0.0031(14) -0.0003(14) 0.0022(14)
C30 0.0135(18) 0.0107(16) 0.0206(19) -0.0029(14) -0.0017(14) -0.0004(13)
C31 0.0088(17) 0.0159(17) 0.0192(18) -0.0005(14) -0.0010(14) -0.0027(13)
C32 0.0151(18) 0.0129(16) 0.0133(17) -0.0035(13) 0.0000(14) -0.0030(13)
C33 0.0177(19) 0.0166(17) 0.0161(18) -0.0027(14) -0.0025(15) -0.0037(14)
C34 0.0175(19) 0.0223(19) 0.0200(19) -0.0082(15) 0.0036(15) -0.0040(15)
C35 0.026(2) 0.0200(18) 0.0108(17) -0.0028(14) 0.0044(15) -0.0113(15)
C36 0.028(2) 0.0145(17) 0.0175(19) 0.0030(14) 0.0006(16) -0.0018(15)
C37 0.0150(18) 0.0193(18) 0.0205(19) -0.0021(15) 0.0024(15) -0.0021(14)
O1 0.0130(12) 0.0110(11) 0.0137(12) -0.0014(9) -0.0019(10) -0.0015(9)
O2 0.0137(13) 0.0190(13) 0.0276(15) -0.0090(11) 0.0061(11) -0.0041(10)

loop_
_atom_type_symbol
_atom_type_description
_atom_type_scat_dispersion_real
_atom_type_scat_dispersion_imag
_atom_type_scat_source
C C 0.0033 0.0016 'International Tables Vol C Tables 4.2.6.8 and 6.1.1.4'
H H 0.0000 0.0000 'International Tables Vol C Tables 4.2.6.8 and 6.1.1.4'
O O 0.0106 0.0060 'International Tables Vol C Tables 4.2.6.8 and 6.1.1.4'
Br Br -0.2901 2.4595 'International Tables Vol C Tables 4.2.6.8 and 6.1.1.4'

loop_
_geom_angle_atom_site_label_1
_geom_angle_atom_site_label_2
_geom_angle_atom_site_label_3
_geom_angle
C2 C1 O1 109.4(3)
C2 C1 C11 135.1(3)
O1 C1 C11 115.4(3)
C1 C2 C3 106.0(3)
C1 C2 C24 127.6(3)
C3 C2 C24 126.3(3)
C4 C3 C2 107.4(3)
C4 C3 C17 127.1(3)
C2 C3 C17 125.2(3)
C3 C4 O1 108.8(3)
C3 C4 C5 136.0(3)
O1 C4 C5 115.1(3)
C6 C5 C10 118.4(3)
C6 C5 C4 122.0(3)
C10 C5 C4 119.5(3)
C7 C6 C5 120.7(3)
C7 C6 H6 119.6
C5 C6 H6 119.6
C6 C7 C8 120.1(3)
C6 C7 H7 119.9
C8 C7 H7 119.9
C9 C8 C7 119.9(3)
C9 C8 H8 120.0
C7 C8 H8 120.0
C10 C9 C8 120.1(3)
C10 C9 H9 120.0
C8 C9 H9 120.0
C9 C10 C5 120.7(3)
C9 C10 H10 119.6
C5 C10 H10 119.6
C16 C11 C12 118.5(3)
C16 C11 C1 121.6(3)
C12 C11 C1 119.8(3)
C13 C12 C11 120.4(3)
C13 C12 H12 119.8
C11 C12 H12 119.8
C14 C13 C12 120.2(3)
C14 C13 H13 119.9
C12 C13 H13 119.9
C13 C14 C15 119.7(3)
C13 C14 H14 120.1
C15 C14 H14 120.1
C14 C15 C16 120.4(4)
C14 C15 H15 119.8
C16 C15 H15 119.8
C15 C16 C11 120.7(3)
C15 C16 H16 119.6
C11 C16 H16 119.6
O2 C17 C3 120.1(3)
O2 C17 C18 120.5(3)
C3 C17 C18 119.5(3)
C23 C18 C19 119.3(3)
C23 C18 C17 119.5(3)
C19 C18 C17 121.0(3)
C20 C19 C18 120.0(3)
C20 C19 H19 120.0
C18 C19 H19 120.0
C21 C20 C19 120.3(3)
C21 C20 H20 119.8
C19 C20 H20 119.8
C20 C21 C22 119.9(3)
C20 C21 H21 120.0
C22 C21 H21 120.0
C23 C22 C21 120.1(3)
C23 C22 H22 119.9
C21 C22 H22 119.9
C22 C23 C18 120.3(3)
C22 C23 H23 119.9
C18 C23 H23 119.9
C25 C24 C2 126.2(3)
C25 C24 H24 116.9
C2 C24 H24 116.9
C24 C25 C26 123.0(3)
C24 C25 C32 119.7(3)
C26 C25 C32 117.3(3)
C27 C26 C31 118.0(3)
C27 C26 C25 120.6(3)
C31 C26 C25 121.4(3)
C28 C27 C26 121.1(3)
C28 C27 H27 119.4
C26 C27 H27 119.4
C29 C28 C27 119.0(3)
C29 C28 H28 120.5
C27 C28 H28 120.5
C28 C29 C30 121.4(3)
C28 C29 Br1 118.7(2)
C30 C29 Br1 119.9(2)
C31 C30 C29 118.9(3)
C31 C30 H30 120.6
C29 C30 H30 120.6
C30 C31 C26 121.5(3)
C30 C31 H31 119.3
C26 C31 H31 119.3
C37 C32 C33 118.0(3)
C37 C32 C25 121.3(3)
C33 C32 C25 120.7(3)
C34 C33 C32 121.4(3)
C34 C33 H33 119.3
C32 C33 H33 119.3
C35 C34 C33 118.6(3)
C35 C34 H34 120.7
C33 C34 H34 120.7
C36 C35 C34 121.6(3)
C36 C35 Br2 120.0(3)
C34 C35 Br2 118.4(3)
C35 C36 C37 119.2(3)
C35 C36 H36 120.4
C37 C36 H36 120.4
C36 C37 C32 121.3(3)
C36 C37 H37 119.4
C32 C37 H37 119.4
C4 O1 C1 108.5(2)

loop_
_geom_bond_atom_site_label_1
_geom_bond_atom_site_label_2
_geom_bond_distance
Br1 C29 1.905(3)
Br2 C35 1.903(3)
C1 C2 1.372(4)
C1 O1 1.376(4)
C1 C11 1.461(5)
C2 C3 1.442(5)
C2 C24 1.484(4)
C3 C4 1.370(4)
C3 C17 1.491(4)
C4 O1 1.371(4)
C4 C5 1.459(4)
C5 C6 1.397(5)
C5 C10 1.405(4)
C6 C7 1.383(5)
C6 H6 0.9500
C7 C8 1.388(5)
C7 H7 0.9500
C8 C9 1.388(5)
C8 H8 0.9500
C9 C10 1.379(5)
C9 H9 0.9500
C10 H10 0.9500
C11 C16 1.392(5)
C11 C12 1.402(5)
C12 C13 1.391(5)
C12 H12 0.9500
C13 C14 1.384(5)
C13 H13 0.9500
C14 C15 1.384(5)
C14 H14 0.9500
C15 C16 1.384(5)
C15 H15 0.9500
C16 H16 0.9500
C17 O2 1.221(4)
C17 C18 1.495(4)
C18 C23 1.393(5)
C18 C19 1.398(4)
C19 C20 1.384(5)
C19 H19 0.9500
C20 C21 1.385(5)
C20 H20 0.9500
C21 C22 1.387(5)
C21 H21 0.9500
C22 C23 1.383(5)
C22 H22 0.9500
C23 H23 0.9500
C24 C25 1.340(4)
C24 H24 0.9500
C25 C26 1.493(4)
C25 C32 1.502(4)
C26 C27 1.397(4)
C26 C31 1.401(4)
C27 C28 1.390(4)
C27 H27 0.9500
C28 C29 1.380(4)
C28 H28 0.9500
C29 C30 1.388(4)
C30 C31 1.379(4)
C30 H30 0.9500
C31 H31 0.9500
C32 C37 1.396(5)
C32 C33 1.401(5)
C33 C34 1.392(5)
C33 H33 0.9500
C34 C35 1.383(5)
C34 H34 0.9500
C35 C36 1.379(5)
C36 C37 1.385(5)
C36 H36 0.9500
C37 H37 0.9500

loop_
_cod_related_entry_id
_cod_related_entry_database
_cod_related_entry_code
1 ChemSpider 30659519
